data_7022052
loop_
_publ_author_name
'Nifant'ev, Ilya E.'
'Tavtorkin, Alexander N.'
'Shlyahtin, Andrei V.'
'Korchagina, Sof'ya A.'
'Gavrilenko, Inna F.'
'Glebova, Natalya N.'
'Churakov, Andrei V.'

_publ_section_title
;
 Easily accessible, hydrocarbon-soluble, crystalline, anhydrous lanthanide
 (Nd, La, and Y) phosphates.
;
_journal_issue 4
_journal_name_full 'Dalton transactions (Cambridge, England : 2003)'
_journal_page_first 1223
_journal_page_last 1230
_journal_paper_doi 10.1039/c2dt31505j
_journal_volume 42
_journal_year 2013
_chemical_formula_moiety 'C102 H168 La2 O24 P6'
_chemical_formula_sum 'C102 H168 La2 O24 P6'
_chemical_formula_weight 2242.00
_chemical_name_systematic
;
?
;
_space_group_IT_number 2
_symmetry_cell_setting triclinic
_symmetry_space_group_name_Hall '-P 1'
_symmetry_space_group_name_H-M 'P -1'
_atom_sites_solution_hydrogens geom
_atom_sites_solution_primary direct
_atom_sites_solution_secondary difmap
_audit_creation_method SHELXL-97
_cell_angle_alpha 65.955(3)
_cell_angle_beta 74.968(3)
_cell_angle_gamma 81.995(3)
_cell_formula_units_Z 1
_cell_length_a 14.344(3)
_cell_length_b 15.019(3)
_cell_length_c 15.110(3)
_cell_measurement_reflns_used 4053
_cell_measurement_temperature 173(2)
_cell_measurement_theta_max 30.522
_cell_measurement_theta_min 2.966
_cell_volume 2868.9(10)
_computing_structure_refinement 'SHELXL-97 (Sheldrick, 1997)'
_computing_structure_solution 'SHELXS-97 (Sheldrick, 1990)'
_diffrn_ambient_temperature 173(2)
_diffrn_measured_fraction_theta_full 0.999
_diffrn_measured_fraction_theta_max 0.999
_diffrn_measurement_device_type 'Bruker SMART APEX II'
_diffrn_measurement_method \w
_diffrn_radiation_monochromator graphite
_diffrn_radiation_source 'fine-focus sealed tube'
_diffrn_radiation_type MoK\a
_diffrn_radiation_wavelength 0.71073
_diffrn_reflns_av_R_equivalents 0.0587
_diffrn_reflns_av_sigmaI/netI 0.0890
_diffrn_reflns_limit_h_max 17
_diffrn_reflns_limit_h_min -17
_diffrn_reflns_limit_k_max 18
_diffrn_reflns_limit_k_min -18
_diffrn_reflns_limit_l_max 18
_diffrn_reflns_limit_l_min -18
_diffrn_reflns_number 24590
_diffrn_reflns_theta_full 25.50
_diffrn_reflns_theta_max 25.50
_diffrn_reflns_theta_min 2.34
_diffrn_standards_decay_% 0
_diffrn_standards_interval_time 0
_diffrn_standards_number 0
_exptl_absorpt_coefficient_mu 0.882
_exptl_absorpt_correction_T_max 0.9912
_exptl_absorpt_correction_T_min 0.9169
_exptl_absorpt_correction_type multi-scan
_exptl_absorpt_process_details 'SADABS (Bruker, 2008)'
_exptl_crystal_colour colourless
_exptl_crystal_density_diffrn 1.298
_exptl_crystal_density_method 'not measured'
_exptl_crystal_description plate
_exptl_crystal_F_000 1176
_exptl_crystal_size_max 0.10
_exptl_crystal_size_mid 0.05
_exptl_crystal_size_min 0.01
_refine_diff_density_max 0.968
_refine_diff_density_min -0.801
_refine_diff_density_rms 0.090
_refine_ls_extinction_method none
_refine_ls_goodness_of_fit_ref 0.952
_refine_ls_hydrogen_treatment constr
_refine_ls_matrix_type full
_refine_ls_number_parameters 628
_refine_ls_number_reflns 10682
_refine_ls_number_restraints 0
_refine_ls_restrained_S_all 0.952
_refine_ls_R_factor_all 0.0718
_refine_ls_R_factor_gt 0.0444
_refine_ls_shift/su_max 0.003
_refine_ls_shift/su_mean 0.000
_refine_ls_structure_factor_coef Fsqd
_refine_ls_weighting_details 'calc w=1/[\s^2^(Fo^2^)+(0.0338P)^2^+0.0000P] where P=(Fo^2^+2Fc^2^)/3'
_refine_ls_weighting_scheme calc
_refine_ls_wR_factor_gt 0.0805
_refine_ls_wR_factor_ref 0.0857
_reflns_number_gt 7945
_reflns_number_total 10682
_reflns_threshold_expression I>2\s(I)
_cod_data_source_file c2dt31505j.txt
_cod_data_source_block a
_cod_original_cell_volume 2868.9(9)
_cod_database_code 7022052

loop_
_symmetry_equiv_pos_as_xyz
'x, y, z'
'-x, -y, -z'

loop_
_atom_site_label
_atom_site_type_symbol
_atom_site_fract_x
_atom_site_fract_y
_atom_site_fract_z
_atom_site_U_iso_or_equiv
_atom_site_adp_type
_atom_site_occupancy
_atom_site_symmetry_multiplicity
_atom_site_calc_flag
_atom_site_refinement_flags
La1 La 1.045987(16) 0.135492(17) 0.898683(17) 0.02004(7) Uani 1 1 d .
P1 P 0.86237(7) 0.13223(7) 1.07104(8) 0.0280(2) Uani 1 1 d .
P2 P 0.86559(8) 0.00092(8) 0.87202(8) 0.0322(3) Uani 1 1 d .
P3 P 1.13519(7) 0.32772(7) 0.74809(8) 0.0269(2) Uani 1 1 d .
O11 O 0.85467(19) 0.1381(2) 1.1733(2) 0.0365(7) Uani 1 1 d .
O12 O 0.75308(17) 0.13424(18) 1.06604(18) 0.0277(6) Uani 1 1 d .
O13 O 0.91624(19) 0.21425(19) 0.9854(2) 0.0361(7) Uani 1 1 d .
O14 O 0.90874(18) 0.03628(18) 1.06944(18) 0.0308(6) Uani 1 1 d .
O21 O 0.75438(19) 0.0266(2) 0.8829(2) 0.0383(7) Uani 1 1 d .
O22 O 0.89796(18) -0.03929(19) 0.78483(19) 0.0330(7) Uani 1 1 d .
O23 O 0.92122(19) 0.08925(19) 0.84556(19) 0.0360(7) Uani 1 1 d .
O24 O 0.8781(2) -0.0835(2) 0.96433(19) 0.0394(7) Uani 1 1 d .
O31 O 1.0913(2) 0.43501(19) 0.7234(2) 0.0389(7) Uani 1 1 d .
O32 O 1.23758(18) 0.34549(18) 0.67395(18) 0.0297(6) Uani 1 1 d .
O33 O 1.14443(19) 0.27717(19) 0.85376(18) 0.0333(7) Uani 1 1 d .
O34 O 1.07795(18) 0.26434(18) 0.72768(18) 0.0285(6) Uani 1 1 d .
C11 C 0.6742(3) 0.1609(3) 1.1301(3) 0.0261(9) Uani 1 1 d .
C12 C 0.6448(3) 0.2600(3) 1.1047(3) 0.0311(10) Uani 1 1 d .
C13 C 0.5789(3) 0.2811(3) 1.1804(3) 0.0367(11) Uani 1 1 d .
H13 H 0.5589 0.3474 1.1676 0.044 Uiso 1 1 calc R
C14 C 0.5413(3) 0.2121(3) 1.2720(3) 0.0318(10) Uani 1 1 d .
C15 C 0.5631(3) 0.1149(3) 1.2868(3) 0.0306(10) Uani 1 1 d .
H15 H 0.5326 0.0661 1.3475 0.037 Uiso 1 1 calc R
C16 C 0.6281(3) 0.0856(3) 1.2160(3) 0.0267(9) Uani 1 1 d .
C17 C 0.6756(3) 0.3435(3) 1.0024(3) 0.0449(12) Uani 1 1 d .
C18 C 0.6425(3) -0.0240(3) 1.2343(3) 0.0334(10) Uani 1 1 d .
C19 C 0.4757(3) 0.2393(4) 1.3534(3) 0.0488(13) Uani 1 1 d .
H19A H 0.4412 0.3014 1.3239 0.073 Uiso 1 1 calc R
H19B H 0.5142 0.2460 1.3951 0.073 Uiso 1 1 calc R
H19C H 0.4289 0.1883 1.3941 0.073 Uiso 1 1 calc R
C21 C 0.8476(3) -0.0237(3) 0.7103(3) 0.0289(9) Uani 1 1 d .
C22 C 0.7766(3) -0.0903(3) 0.7316(3) 0.0317(10) Uani 1 1 d .
C23 C 0.7209(3) -0.0652(3) 0.6607(3) 0.0355(10) Uani 1 1 d .
H23 H 0.6695 -0.1057 0.6739 0.043 Uiso 1 1 calc R
C24 C 0.7371(3) 0.0152(3) 0.5731(3) 0.0373(11) Uani 1 1 d .
C25 C 0.8148(3) 0.0718(3) 0.5521(3) 0.0393(11) Uani 1 1 d .
H25 H 0.8285 0.1254 0.4899 0.047 Uiso 1 1 calc R
C26 C 0.8739(3) 0.0534(3) 0.6187(3) 0.0299(10) Uani 1 1 d .
C27 C 0.7549(3) -0.1881(3) 0.8227(3) 0.0404(11) Uani 1 1 d .
C28 C 0.9605(3) 0.1215(3) 0.5833(3) 0.0389(11) Uani 1 1 d .
C29 C 0.6744(3) 0.0390(4) 0.4989(3) 0.0584(15) Uani 1 1 d .
H29A H 0.6232 -0.0081 0.5264 0.088 Uiso 1 1 calc R
H29B H 0.7141 0.0355 0.4369 0.088 Uiso 1 1 calc R
H29C H 0.6454 0.1049 0.4856 0.088 Uiso 1 1 calc R
C31 C 1.2805(3) 0.4359(3) 0.6104(3) 0.0306(10) Uani 1 1 d .
C32 C 1.2691(3) 0.4756(3) 0.5119(3) 0.0339(10) Uani 1 1 d .
C33 C 1.3019(3) 0.5695(3) 0.4557(3) 0.0477(12) Uani 1 1 d .
H33 H 1.2924 0.6010 0.3898 0.057 Uiso 1 1 calc R
C34 C 1.3476(4) 0.6196(3) 0.4907(4) 0.0539(14) Uani 1 1 d .
C35 C 1.3651(3) 0.5713(3) 0.5843(4) 0.0482(12) Uani 1 1 d .
H35 H 1.3993 0.6038 0.6077 0.058 Uiso 1 1 calc R
C36 C 1.3354(3) 0.4775(3) 0.6465(3) 0.0347(10) Uani 1 1 d .
C37 C 1.2227(3) 0.4244(3) 0.4648(3) 0.0387(11) Uani 1 1 d .
C38 C 1.3641(3) 0.4293(3) 0.7478(3) 0.0425(11) Uani 1 1 d .
C39 C 1.3784(4) 0.7235(4) 0.4271(4) 0.0821(19) Uani 1 1 d .
H39A H 1.4439 0.7302 0.4313 0.123 Uiso 1 1 calc R
H39B H 1.3338 0.7687 0.4510 0.123 Uiso 1 1 calc R
H39C H 1.3775 0.7387 0.3578 0.123 Uiso 1 1 calc R
C41 C 0.5918(4) 0.4182(4) 0.9830(4) 0.0772(18) Uani 1 1 d .
H41A H 0.5783 0.4492 1.0311 0.116 Uiso 1 1 calc R
H41B H 0.5343 0.3855 0.9898 0.116 Uiso 1 1 calc R
H41C H 0.6091 0.4681 0.9155 0.116 Uiso 1 1 calc R
C42 C 0.7013(4) 0.3087(4) 0.9159(3) 0.0685(17) Uani 1 1 d .
H42A H 0.6489 0.2702 0.9210 0.103 Uiso 1 1 calc R
H42B H 0.7612 0.2683 0.9191 0.103 Uiso 1 1 calc R
H42C H 0.7102 0.3654 0.8525 0.103 Uiso 1 1 calc R
C43 C 0.7610(4) 0.3963(3) 0.9996(4) 0.0565(14) Uani 1 1 d .
H43A H 0.7446 0.4185 1.0546 0.085 Uiso 1 1 calc R
H43B H 0.7752 0.4527 0.9363 0.085 Uiso 1 1 calc R
H43C H 0.8178 0.3516 1.0060 0.085 Uiso 1 1 calc R
C44 C 0.6461(4) -0.0393(3) 1.1388(3) 0.0565(14) Uani 1 1 d .
H44A H 0.7052 -0.0121 1.0895 0.085 Uiso 1 1 calc R
H44B H 0.5896 -0.0064 1.1120 0.085 Uiso 1 1 calc R
H44C H 0.6459 -0.1093 1.1541 0.085 Uiso 1 1 calc R
C45 C 0.7336(3) -0.0693(3) 1.2732(3) 0.0468(12) Uani 1 1 d .
H45A H 0.7296 -0.0612 1.3352 0.070 Uiso 1 1 calc R
H45B H 0.7904 -0.0368 1.2236 0.070 Uiso 1 1 calc R
H45C H 0.7390 -0.1390 1.2856 0.070 Uiso 1 1 calc R
C46 C 0.5581(3) -0.0819(3) 1.3136(3) 0.0498(13) Uani 1 1 d .
H46A H 0.5578 -0.0797 1.3777 0.075 Uiso 1 1 calc R
H46B H 0.5655 -0.1498 1.3195 0.075 Uiso 1 1 calc R
H46C H 0.4972 -0.0531 1.2944 0.075 Uiso 1 1 calc R
C47 C 0.9033(3) 0.2038(3) 1.1923(4) 0.0511(13) Uani 1 1 d .
H47A H 0.9321 0.2562 1.1288 0.061 Uiso 1 1 calc R
H47B H 0.9559 0.1681 1.2260 0.061 Uiso 1 1 calc R
C48 C 0.8323(4) 0.2470(4) 1.2564(4) 0.0644(15) Uani 1 1 d .
H48A H 0.8650 0.2918 1.2699 0.097 Uiso 1 1 calc R
H48B H 0.8044 0.1949 1.3193 0.097 Uiso 1 1 calc R
H48C H 0.7809 0.2829 1.2224 0.097 Uiso 1 1 calc R
C51 C 0.7208(4) -0.2628(4) 0.7923(4) 0.0724(17) Uani 1 1 d .
H51A H 0.6568 -0.2421 0.7776 0.109 Uiso 1 1 calc R
H51B H 0.7175 -0.3271 0.8470 0.109 Uiso 1 1 calc R
H51C H 0.7667 -0.2665 0.7331 0.109 Uiso 1 1 calc R
C52 C 0.6753(4) -0.1748(4) 0.9071(4) 0.0742(18) Uani 1 1 d .
H52A H 0.6980 -0.1332 0.9326 0.111 Uiso 1 1 calc R
H52B H 0.6595 -0.2386 0.9609 0.111 Uiso 1 1 calc R
H52C H 0.6175 -0.1440 0.8818 0.111 Uiso 1 1 calc R
C53 C 0.8446(4) -0.2378(3) 0.8638(4) 0.0570(14) Uani 1 1 d .
H53A H 0.8636 -0.2001 0.8958 0.085 Uiso 1 1 calc R
H53B H 0.8978 -0.2408 0.8092 0.085 Uiso 1 1 calc R
H53C H 0.8295 -0.3040 0.9127 0.085 Uiso 1 1 calc R
C54 C 0.9272(3) 0.2125(3) 0.6064(3) 0.0473(12) Uani 1 1 d .
H54A H 0.9818 0.2549 0.5840 0.071 Uiso 1 1 calc R
H54B H 0.9024 0.1931 0.6783 0.071 Uiso 1 1 calc R
H54C H 0.8759 0.2477 0.5718 0.071 Uiso 1 1 calc R
C55 C 0.9995(3) 0.1554(4) 0.4702(3) 0.0518(13) Uani 1 1 d .
H55A H 1.0587 0.1910 0.4506 0.078 Uiso 1 1 calc R
H55B H 0.9509 0.1983 0.4359 0.078 Uiso 1 1 calc R
H55C H 1.0137 0.0984 0.4522 0.078 Uiso 1 1 calc R
C56 C 1.0475(3) 0.0697(3) 0.6289(3) 0.0465(12) Uani 1 1 d .
H56A H 1.1024 0.1127 0.5978 0.070 Uiso 1 1 calc R
H56B H 1.0650 0.0093 0.6173 0.070 Uiso 1 1 calc R
H56C H 1.0303 0.0543 0.7006 0.070 Uiso 1 1 calc R
C57 C 0.7119(3) 0.1157(4) 0.8213(3) 0.0518(13) Uani 1 1 d .
H57A H 0.7240 0.1188 0.7526 0.062 Uiso 1 1 calc R
H57B H 0.7409 0.1728 0.8193 0.062 Uiso 1 1 calc R
C58 C 0.6059(4) 0.1168(4) 0.8647(4) 0.0761(18) Uani 1 1 d .
H58A H 0.5753 0.1763 0.8233 0.114 Uiso 1 1 calc R
H58B H 0.5946 0.1151 0.9322 0.114 Uiso 1 1 calc R
H58C H 0.5780 0.0596 0.8671 0.114 Uiso 1 1 calc R
C61 C 1.2580(4) 0.4673(4) 0.3505(3) 0.0566(14) Uani 1 1 d .
H61A H 1.3288 0.4645 0.3329 0.085 Uiso 1 1 calc R
H61B H 1.2344 0.5354 0.3235 0.085 Uiso 1 1 calc R
H61C H 1.2333 0.4294 0.3225 0.085 Uiso 1 1 calc R
C62 C 1.1126(3) 0.4419(4) 0.4867(3) 0.0518(13) Uani 1 1 d .
H62A H 1.0862 0.4118 0.5586 0.078 Uiso 1 1 calc R
H62B H 1.0841 0.4128 0.4528 0.078 Uiso 1 1 calc R
H62C H 1.0970 0.5122 0.4629 0.078 Uiso 1 1 calc R
C63 C 1.2480(3) 0.3140(3) 0.4999(3) 0.0467(12) Uani 1 1 d .
H63A H 1.2114 0.2806 0.5680 0.070 Uiso 1 1 calc R
H63B H 1.3173 0.3028 0.4979 0.070 Uiso 1 1 calc R
H63C H 1.2313 0.2884 0.4559 0.070 Uiso 1 1 calc R
C64 C 1.4598(4) 0.4695(4) 0.7413(4) 0.0757(18) Uani 1 1 d .
H64A H 1.5060 0.4713 0.6801 0.114 Uiso 1 1 calc R
H64B H 1.4863 0.4271 0.7989 0.114 Uiso 1 1 calc R
H64C H 1.4480 0.5355 0.7407 0.114 Uiso 1 1 calc R
C65 C 1.2865(4) 0.4520(3) 0.8273(3) 0.0524(13) Uani 1 1 d .
H65A H 1.2255 0.4244 0.8348 0.079 Uiso 1 1 calc R
H65B H 1.2775 0.5228 0.8074 0.079 Uiso 1 1 calc R
H65C H 1.3066 0.4233 0.8908 0.079 Uiso 1 1 calc R
C66 C 1.3825(3) 0.3181(3) 0.7811(4) 0.0519(13) Uani 1 1 d .
H66A H 1.3207 0.2862 0.8039 0.078 Uiso 1 1 calc R
H66B H 1.4164 0.2942 0.8356 0.078 Uiso 1 1 calc R
H66C H 1.4222 0.3033 0.7250 0.078 Uiso 1 1 calc R
C67 C 0.9950(3) 0.4501(3) 0.7741(4) 0.0589(15) Uani 1 1 d .
H67A H 0.9850 0.4076 0.8457 0.071 Uiso 1 1 calc R
H67B H 0.9476 0.4336 0.7463 0.071 Uiso 1 1 calc R
C68 C 0.9812(4) 0.5524(4) 0.7615(5) 0.097(2) Uani 1 1 d .
H68A H 0.9122 0.5675 0.7819 0.145 Uiso 1 1 calc R
H68B H 1.0052 0.5940 0.6915 0.145 Uiso 1 1 calc R
H68C H 1.0167 0.5642 0.8027 0.145 Uiso 1 1 calc R

loop_
_atom_site_aniso_label
_atom_site_aniso_U_11
_atom_site_aniso_U_22
_atom_site_aniso_U_33
_atom_site_aniso_U_23
_atom_site_aniso_U_13
_atom_site_aniso_U_12
La1 0.01941(12) 0.01946(12) 0.02032(12) -0.00605(9) -0.00486(9) -0.00228(8)
P1 0.0248(6) 0.0253(6) 0.0322(6) -0.0135(5) 0.0003(5) -0.0007(5)
P2 0.0350(7) 0.0351(6) 0.0282(6) -0.0062(5) -0.0158(5) -0.0096(5)
P3 0.0277(6) 0.0217(6) 0.0267(6) -0.0054(5) -0.0036(5) -0.0043(5)
O11 0.0349(17) 0.0390(17) 0.0406(17) -0.0210(15) -0.0029(14) -0.0097(13)
O12 0.0231(15) 0.0315(16) 0.0283(15) -0.0154(13) -0.0001(12) 0.0013(12)
O13 0.0313(16) 0.0245(15) 0.0438(17) -0.0106(14) 0.0011(13) 0.0004(13)
O14 0.0266(15) 0.0311(16) 0.0320(16) -0.0132(13) -0.0015(12) 0.0003(12)
O21 0.0340(17) 0.0483(19) 0.0354(17) -0.0149(15) -0.0132(14) -0.0047(14)
O22 0.0306(16) 0.0372(17) 0.0321(16) -0.0086(14) -0.0140(13) -0.0067(13)
O23 0.0394(17) 0.0343(17) 0.0340(16) -0.0028(14) -0.0205(14) -0.0101(13)
O24 0.0495(19) 0.0376(17) 0.0331(16) -0.0024(14) -0.0227(14) -0.0181(14)
O31 0.0347(17) 0.0247(16) 0.0428(18) -0.0085(14) 0.0076(14) -0.0010(13)
O32 0.0279(15) 0.0263(15) 0.0306(15) -0.0072(13) -0.0018(12) -0.0085(12)
O33 0.0404(17) 0.0341(16) 0.0266(15) -0.0093(13) -0.0067(13) -0.0141(13)
O34 0.0295(15) 0.0297(15) 0.0245(14) -0.0058(12) -0.0073(12) -0.0080(12)
C11 0.022(2) 0.031(2) 0.026(2) -0.0128(19) -0.0050(18) 0.0013(18)
C12 0.030(2) 0.029(2) 0.037(2) -0.015(2) -0.012(2) 0.0072(19)
C13 0.032(2) 0.034(3) 0.050(3) -0.023(2) -0.015(2) 0.013(2)
C14 0.018(2) 0.046(3) 0.037(3) -0.025(2) -0.0031(19) 0.0005(19)
C15 0.022(2) 0.040(3) 0.030(2) -0.014(2) -0.0036(18) -0.0065(19)
C16 0.018(2) 0.034(2) 0.032(2) -0.015(2) -0.0066(18) -0.0022(18)
C17 0.057(3) 0.030(3) 0.036(3) -0.004(2) -0.011(2) 0.008(2)
C18 0.036(3) 0.031(2) 0.033(2) -0.014(2) -0.003(2) -0.003(2)
C19 0.039(3) 0.064(3) 0.052(3) -0.039(3) 0.004(2) -0.005(2)
C21 0.029(2) 0.036(2) 0.028(2) -0.015(2) -0.0120(19) -0.0014(19)
C22 0.028(2) 0.036(2) 0.036(2) -0.017(2) -0.0072(19) -0.0032(19)
C23 0.030(2) 0.049(3) 0.034(3) -0.020(2) -0.007(2) -0.011(2)
C24 0.029(2) 0.058(3) 0.030(2) -0.022(2) -0.007(2) -0.005(2)
C25 0.041(3) 0.044(3) 0.028(2) -0.006(2) -0.009(2) -0.007(2)
C26 0.028(2) 0.036(2) 0.025(2) -0.011(2) -0.0066(18) 0.0000(19)
C27 0.041(3) 0.031(3) 0.051(3) -0.012(2) -0.016(2) -0.011(2)
C28 0.034(3) 0.042(3) 0.032(2) -0.003(2) -0.008(2) -0.011(2)
C29 0.047(3) 0.093(4) 0.037(3) -0.016(3) -0.016(2) -0.021(3)
C31 0.023(2) 0.027(2) 0.035(2) -0.009(2) 0.0041(19) -0.0064(18)
C32 0.028(2) 0.033(2) 0.029(2) -0.008(2) 0.0074(19) -0.0081(19)
C33 0.052(3) 0.044(3) 0.033(3) -0.001(2) -0.004(2) -0.011(2)
C34 0.056(3) 0.040(3) 0.055(3) -0.013(3) 0.006(3) -0.020(2)
C35 0.053(3) 0.041(3) 0.053(3) -0.019(3) -0.005(3) -0.019(2)
C36 0.031(2) 0.033(2) 0.040(3) -0.015(2) -0.001(2) -0.008(2)
C37 0.033(3) 0.048(3) 0.028(2) -0.010(2) 0.0006(19) -0.009(2)
C38 0.042(3) 0.036(3) 0.055(3) -0.020(2) -0.014(2) -0.007(2)
C39 0.108(5) 0.048(4) 0.072(4) -0.001(3) -0.006(4) -0.043(3)
C41 0.085(4) 0.060(4) 0.061(4) -0.002(3) -0.026(3) 0.032(3)
C42 0.114(5) 0.052(3) 0.030(3) -0.008(3) -0.021(3) 0.012(3)
C43 0.070(4) 0.031(3) 0.048(3) -0.009(2) 0.009(3) -0.002(3)
C44 0.084(4) 0.042(3) 0.053(3) -0.024(3) -0.009(3) -0.021(3)
C45 0.047(3) 0.027(2) 0.052(3) -0.005(2) -0.004(2) 0.001(2)
C46 0.045(3) 0.039(3) 0.059(3) -0.018(3) 0.004(2) -0.015(2)
C47 0.051(3) 0.051(3) 0.063(3) -0.028(3) -0.016(3) -0.014(2)
C48 0.096(4) 0.055(3) 0.056(3) -0.035(3) -0.019(3) 0.000(3)
C51 0.087(4) 0.044(3) 0.096(5) -0.016(3) -0.045(4) -0.020(3)
C52 0.073(4) 0.053(4) 0.059(4) 0.002(3) 0.013(3) -0.016(3)
C53 0.065(4) 0.035(3) 0.070(4) -0.005(3) -0.037(3) -0.006(2)
C54 0.049(3) 0.044(3) 0.049(3) -0.009(2) -0.020(2) -0.013(2)
C55 0.042(3) 0.066(3) 0.038(3) -0.009(3) -0.002(2) -0.023(3)
C56 0.030(3) 0.056(3) 0.048(3) -0.010(2) -0.007(2) -0.019(2)
C57 0.058(3) 0.061(3) 0.041(3) -0.022(3) -0.021(3) 0.012(3)
C58 0.043(3) 0.098(5) 0.086(4) -0.034(4) -0.024(3) 0.013(3)
C61 0.061(3) 0.070(4) 0.033(3) -0.012(3) -0.002(2) -0.022(3)
C62 0.042(3) 0.066(3) 0.041(3) -0.010(3) -0.011(2) -0.008(3)
C63 0.058(3) 0.050(3) 0.042(3) -0.026(2) -0.014(2) -0.003(2)
C64 0.063(4) 0.080(4) 0.098(5) -0.028(4) -0.035(3) -0.032(3)
C65 0.076(4) 0.044(3) 0.043(3) -0.019(2) -0.016(3) -0.009(3)
C66 0.046(3) 0.051(3) 0.066(3) -0.024(3) -0.027(3) 0.003(2)
C67 0.046(3) 0.036(3) 0.074(4) -0.016(3) 0.009(3) 0.004(2)
C68 0.072(4) 0.066(4) 0.138(6) -0.048(4) 0.010(4) 0.006(3)

loop_
_atom_type_symbol
_atom_type_description
_atom_type_scat_dispersion_real
_atom_type_scat_dispersion_imag
_atom_type_scat_source
C C 0.0033 0.0016 'International Tables Vol C Tables 4.2.6.8 and 6.1.1.4'
H H 0.0000 0.0000 'International Tables Vol C Tables 4.2.6.8 and 6.1.1.4'
O O 0.0106 0.0060 'International Tables Vol C Tables 4.2.6.8 and 6.1.1.4'
P P 0.1023 0.0942 'International Tables Vol C Tables 4.2.6.8 and 6.1.1.4'
La La -0.2871 2.4523 'International Tables Vol C Tables 4.2.6.8 and 6.1.1.4'

loop_
_geom_angle_atom_site_label_1
_geom_angle_atom_site_label_2
_geom_angle_atom_site_label_3
_geom_angle
_geom_angle_site_symmetry_1
_geom_angle_site_symmetry_3
O24 La1 O23 141.02(9) 2_757 .
O24 La1 O13 89.07(10) 2_757 .
O23 La1 O13 86.46(9) . .
O24 La1 O14 76.01(9) 2_757 2_757
O23 La1 O14 78.61(9) . 2_757
O13 La1 O14 132.14(8) . 2_757
O24 La1 O33 78.13(9) 2_757 .
O23 La1 O33 140.10(9) . .
O13 La1 O33 87.19(9) . .
O14 La1 O33 131.51(9) 2_757 .
O24 La1 O34 134.29(8) 2_757 .
O23 La1 O34 84.43(8) . .
O13 La1 O34 101.24(9) . .
O14 La1 O34 121.82(8) 2_757 .
O33 La1 O34 58.38(8) . .
O24 La1 O14 73.05(8) 2_757 .
O23 La1 O14 72.66(8) . .
O13 La1 O14 55.36(8) . .
O14 La1 O14 76.77(9) 2_757 .
O33 La1 O14 132.05(8) . .
O34 La1 O14 147.32(8) . .
O24 La1 La1 70.02(6) 2_757 2_757
O23 La1 La1 71.34(6) . 2_757
O13 La1 La1 90.76(6) . 2_757
O14 La1 La1 41.37(6) 2_757 2_757
O33 La1 La1 148.11(6) . 2_757
O34 La1 La1 152.28(6) . 2_757
O14 La1 La1 35.40(5) . 2_757
O13 P1 O14 109.45(15) . .
O13 P1 O11 113.01(16) . .
O14 P1 O11 111.18(15) . .
O13 P1 O12 111.92(15) . .
O14 P1 O12 107.70(14) . .
O11 P1 O12 103.36(14) . .
O24 P2 O23 115.86(15) . .
O24 P2 O21 107.21(16) . .
O23 P2 O21 111.20(16) . .
O24 P2 O22 105.61(16) . .
O23 P2 O22 109.92(15) . .
O21 P2 O22 106.49(14) . .
O33 P3 O34 107.69(15) . .
O33 P3 O31 112.86(16) . .
O34 P3 O31 113.11(16) . .
O33 P3 O32 111.28(15) . .
O34 P3 O32 110.13(14) . .
O31 P3 O32 101.75(14) . .
C47 O11 P1 127.1(3) . .
C11 O12 P1 123.9(2) . .
P1 O13 La1 105.04(13) . .
P1 O14 La1 166.63(16) . 2_757
P1 O14 La1 90.14(12) . .
La1 O14 La1 103.23(8) 2_757 .
C57 O21 P2 125.3(3) . .
C21 O22 P2 126.4(2) . .
P2 O23 La1 138.79(15) . .
P2 O24 La1 143.11(16) . 2_757
C67 O31 P3 119.1(3) . .
C31 O32 P3 127.9(2) . .
P3 O33 La1 97.22(12) . .
P3 O34 La1 96.62(12) . .
C16 C11 C12 123.3(4) . .
C16 C11 O12 117.3(3) . .
C12 C11 O12 119.3(3) . .
C13 C12 C11 115.0(4) . .
C13 C12 C17 118.8(4) . .
C11 C12 C17 126.2(4) . .
C14 C13 C12 124.1(4) . .
C14 C13 H13 118.0 . .
C12 C13 H13 118.0 . .
C13 C14 C15 117.6(4) . .
C13 C14 C19 122.0(4) . .
C15 C14 C19 120.4(4) . .
C14 C15 C16 122.7(4) . .
C14 C15 H15 118.6 . .
C16 C15 H15 118.6 . .
C15 C16 C11 115.9(4) . .
C15 C16 C18 119.7(3) . .
C11 C16 C18 124.4(3) . .
C41 C17 C43 107.5(4) . .
C41 C17 C42 106.3(4) . .
C43 C17 C42 109.5(4) . .
C41 C17 C12 109.4(4) . .
C43 C17 C12 111.0(4) . .
C42 C17 C12 112.9(4) . .
C45 C18 C46 106.0(4) . .
C45 C18 C44 110.0(4) . .
C46 C18 C44 107.1(4) . .
C45 C18 C16 112.1(3) . .
C46 C18 C16 110.8(3) . .
C44 C18 C16 110.7(3) . .
C14 C19 H19A 109.5 . .
C14 C19 H19B 109.5 . .
H19A C19 H19B 109.5 . .
C14 C19 H19C 109.5 . .
H19A C19 H19C 109.5 . .
H19B C19 H19C 109.5 . .
C26 C21 C22 123.7(4) . .
C26 C21 O22 118.4(3) . .
C22 C21 O22 117.8(3) . .
C23 C22 C21 115.6(4) . .
C23 C22 C27 116.8(4) . .
C21 C22 C27 127.7(4) . .
C24 C23 C22 123.0(4) . .
C24 C23 H23 118.5 . .
C22 C23 H23 118.5 . .
C23 C24 C25 118.3(4) . .
C23 C24 C29 120.8(4) . .
C25 C24 C29 120.8(4) . .
C24 C25 C26 122.8(4) . .
C24 C25 H25 118.6 . .
C26 C25 H25 118.6 . .
C21 C26 C25 115.7(4) . .
C21 C26 C28 127.3(3) . .
C25 C26 C28 117.0(3) . .
C52 C27 C53 108.9(4) . .
C52 C27 C51 108.0(4) . .
C53 C27 C51 104.6(4) . .
C52 C27 C22 111.7(4) . .
C53 C27 C22 113.1(3) . .
C51 C27 C22 110.1(4) . .
C54 C28 C55 107.7(4) . .
C54 C28 C56 110.6(4) . .
C55 C28 C56 105.1(4) . .
C54 C28 C26 109.9(3) . .
C55 C28 C26 110.5(3) . .
C56 C28 C26 112.8(3) . .
C24 C29 H29A 109.5 . .
C24 C29 H29B 109.5 . .
H29A C29 H29B 109.5 . .
C24 C29 H29C 109.5 . .
H29A C29 H29C 109.5 . .
H29B C29 H29C 109.5 . .
C36 C31 C32 123.8(4) . .
C36 C31 O32 119.1(4) . .
C32 C31 O32 117.0(3) . .
C33 C32 C31 115.0(4) . .
C33 C32 C37 119.6(4) . .
C31 C32 C37 125.4(4) . .
C34 C33 C32 123.5(4) . .
C34 C33 H33 118.2 . .
C32 C33 H33 118.2 . .
C35 C34 C33 117.5(4) . .
C35 C34 C39 121.4(5) . .
C33 C34 C39 121.0(5) . .
C34 C35 C36 123.5(4) . .
C34 C35 H35 118.3 . .
C36 C35 H35 118.3 . .
C35 C36 C31 115.6(4) . .
C35 C36 C38 118.5(4) . .
C31 C36 C38 125.9(4) . .
C62 C37 C32 110.1(4) . .
C62 C37 C63 110.0(4) . .
C32 C37 C63 113.0(3) . .
C62 C37 C61 106.6(4) . .
C32 C37 C61 110.7(3) . .
C63 C37 C61 106.4(4) . .
C65 C38 C64 108.1(4) . .
C65 C38 C66 109.8(4) . .
C64 C38 C66 105.4(4) . .
C65 C38 C36 110.1(4) . .
C64 C38 C36 110.0(4) . .
C66 C38 C36 113.2(4) . .
C34 C39 H39A 109.5 . .
C34 C39 H39B 109.5 . .
H39A C39 H39B 109.5 . .
C34 C39 H39C 109.5 . .
H39A C39 H39C 109.5 . .
H39B C39 H39C 109.5 . .
C17 C41 H41A 109.5 . .
C17 C41 H41B 109.5 . .
H41A C41 H41B 109.5 . .
C17 C41 H41C 109.5 . .
H41A C41 H41C 109.5 . .
H41B C41 H41C 109.5 . .
C17 C42 H42A 109.5 . .
C17 C42 H42B 109.5 . .
H42A C42 H42B 109.5 . .
C17 C42 H42C 109.5 . .
H42A C42 H42C 109.5 . .
H42B C42 H42C 109.5 . .
C17 C43 H43A 109.5 . .
C17 C43 H43B 109.5 . .
H43A C43 H43B 109.5 . .
C17 C43 H43C 109.5 . .
H43A C43 H43C 109.5 . .
H43B C43 H43C 109.5 . .
C18 C44 H44A 109.5 . .
C18 C44 H44B 109.5 . .
H44A C44 H44B 109.5 . .
C18 C44 H44C 109.5 . .
H44A C44 H44C 109.5 . .
H44B C44 H44C 109.5 . .
C18 C45 H45A 109.5 . .
C18 C45 H45B 109.5 . .
H45A C45 H45B 109.5 . .
C18 C45 H45C 109.5 . .
H45A C45 H45C 109.5 . .
H45B C45 H45C 109.5 . .
C18 C46 H46A 109.5 . .
C18 C46 H46B 109.5 . .
H46A C46 H46B 109.5 . .
C18 C46 H46C 109.5 . .
H46A C46 H46C 109.5 . .
H46B C46 H46C 109.5 . .
O11 C47 C48 109.0(4) . .
O11 C47 H47A 109.9 . .
C48 C47 H47A 109.9 . .
O11 C47 H47B 109.9 . .
C48 C47 H47B 109.9 . .
H47A C47 H47B 108.3 . .
C47 C48 H48A 109.5 . .
C47 C48 H48B 109.5 . .
H48A C48 H48B 109.5 . .
C47 C48 H48C 109.5 . .
H48A C48 H48C 109.5 . .
H48B C48 H48C 109.5 . .
C27 C51 H51A 109.5 . .
C27 C51 H51B 109.5 . .
H51A C51 H51B 109.5 . .
C27 C51 H51C 109.5 . .
H51A C51 H51C 109.5 . .
H51B C51 H51C 109.5 . .
C27 C52 H52A 109.5 . .
C27 C52 H52B 109.5 . .
H52A C52 H52B 109.5 . .
C27 C52 H52C 109.5 . .
H52A C52 H52C 109.5 . .
H52B C52 H52C 109.5 . .
C27 C53 H53A 109.5 . .
C27 C53 H53B 109.5 . .
H53A C53 H53B 109.5 . .
C27 C53 H53C 109.5 . .
H53A C53 H53C 109.5 . .
H53B C53 H53C 109.5 . .
C28 C54 H54A 109.5 . .
C28 C54 H54B 109.5 . .
H54A C54 H54B 109.5 . .
C28 C54 H54C 109.5 . .
H54A C54 H54C 109.5 . .
H54B C54 H54C 109.5 . .
C28 C55 H55A 109.5 . .
C28 C55 H55B 109.5 . .
H55A C55 H55B 109.5 . .
C28 C55 H55C 109.5 . .
H55A C55 H55C 109.5 . .
H55B C55 H55C 109.5 . .
C28 C56 H56A 109.5 . .
C28 C56 H56B 109.5 . .
H56A C56 H56B 109.5 . .
C28 C56 H56C 109.5 . .
H56A C56 H56C 109.5 . .
H56B C56 H56C 109.5 . .
O21 C57 C58 108.1(4) . .
O21 C57 H57A 110.1 . .
C58 C57 H57A 110.1 . .
O21 C57 H57B 110.1 . .
C58 C57 H57B 110.1 . .
H57A C57 H57B 108.4 . .
C57 C58 H58A 109.5 . .
C57 C58 H58B 109.5 . .
H58A C58 H58B 109.5 . .
C57 C58 H58C 109.5 . .
H58A C58 H58C 109.5 . .
H58B C58 H58C 109.5 . .
C37 C61 H61A 109.5 . .
C37 C61 H61B 109.5 . .
H61A C61 H61B 109.5 . .
C37 C61 H61C 109.5 . .
H61A C61 H61C 109.5 . .
H61B C61 H61C 109.5 . .
C37 C62 H62A 109.5 . .
C37 C62 H62B 109.5 . .
H62A C62 H62B 109.5 . .
C37 C62 H62C 109.5 . .
H62A C62 H62C 109.5 . .
H62B C62 H62C 109.5 . .
C37 C63 H63A 109.5 . .
C37 C63 H63B 109.5 . .
H63A C63 H63B 109.5 . .
C37 C63 H63C 109.5 . .
H63A C63 H63C 109.5 . .
H63B C63 H63C 109.5 . .
C38 C64 H64A 109.5 . .
C38 C64 H64B 109.5 . .
H64A C64 H64B 109.5 . .
C38 C64 H64C 109.5 . .
H64A C64 H64C 109.5 . .
H64B C64 H64C 109.5 . .
C38 C65 H65A 109.5 . .
C38 C65 H65B 109.5 . .
H65A C65 H65B 109.5 . .
C38 C65 H65C 109.5 . .
H65A C65 H65C 109.5 . .
H65B C65 H65C 109.5 . .
C38 C66 H66A 109.5 . .
C38 C66 H66B 109.5 . .
H66A C66 H66B 109.5 . .
C38 C66 H66C 109.5 . .
H66A C66 H66C 109.5 . .
H66B C66 H66C 109.5 . .
O31 C67 C68 108.6(4) . .
O31 C67 H67A 110.0 . .
C68 C67 H67A 110.0 . .
O31 C67 H67B 110.0 . .
C68 C67 H67B 110.0 . .
H67A C67 H67B 108.4 . .
C67 C68 H68A 109.5 . .
C67 C68 H68B 109.5 . .
H68A C68 H68B 109.5 . .
C67 C68 H68C 109.5 . .
H68A C68 H68C 109.5 . .
H68B C68 H68C 109.5 . .

loop_
_geom_bond_atom_site_label_1
_geom_bond_atom_site_label_2
_geom_bond_distance
_geom_bond_site_symmetry_2
La1 O24 2.386(3) 2_757
La1 O23 2.424(2) .
La1 O13 2.442(3) .
La1 O14 2.448(3) 2_757
La1 O33 2.479(3) .
La1 O34 2.488(2) .
La1 O14 2.793(2) .
La1 La1 4.1139(8) 2_757
P1 O13 1.496(3) .
P1 O14 1.508(3) .
P1 O11 1.557(3) .
P1 O12 1.584(3) .
P2 O24 1.487(3) .
P2 O23 1.501(3) .
P2 O21 1.570(3) .
P2 O22 1.603(3) .
P3 O33 1.496(3) .
P3 O34 1.504(3) .
P3 O31 1.576(3) .
P3 O32 1.580(3) .
O11 C47 1.439(5) .
O12 C11 1.414(4) .
O14 La1 2.448(3) 2_757
O21 C57 1.442(5) .
O22 C21 1.417(4) .
O24 La1 2.386(3) 2_757
O31 C67 1.432(5) .
O32 C31 1.418(4) .
C11 C16 1.404(5) .
C11 C12 1.408(5) .
C12 C13 1.398(5) .
C12 C17 1.542(6) .
C13 C14 1.371(6) .
C13 H13 0.9500 .
C14 C15 1.387(5) .
C14 C19 1.506(5) .
C15 C16 1.399(5) .
C15 H15 0.9500 .
C16 C18 1.547(5) .
C17 C41 1.526(6) .
C17 C43 1.532(7) .
C17 C42 1.540(6) .
C18 C45 1.530(6) .
C18 C46 1.532(5) .
C18 C44 1.538(6) .
C19 H19A 0.9800 .
C19 H19B 0.9800 .
C19 H19C 0.9800 .
C21 C26 1.394(5) .
C21 C22 1.411(5) .
C22 C23 1.399(5) .
C22 C27 1.551(6) .
C23 C24 1.371(6) .
C23 H23 0.9500 .
C24 C25 1.389(6) .
C24 C29 1.517(6) .
C25 C26 1.398(5) .
C25 H25 0.9500 .
C26 C28 1.562(5) .
C27 C52 1.536(6) .
C27 C53 1.539(6) .
C27 C51 1.548(6) .
C28 C54 1.529(6) .
C28 C55 1.538(6) .
C28 C56 1.541(6) .
C29 H29A 0.9800 .
C29 H29B 0.9800 .
C29 H29C 0.9800 .
C31 C36 1.395(5) .
C31 C32 1.405(5) .
C32 C33 1.390(6) .
C32 C37 1.541(6) .
C33 C34 1.384(6) .
C33 H33 0.9500 .
C34 C35 1.374(7) .
C34 C39 1.518(6) .
C35 C36 1.388(6) .
C35 H35 0.9500 .
C36 C38 1.542(6) .
C37 C62 1.535(6) .
C37 C63 1.543(6) .
C37 C61 1.544(6) .
C38 C65 1.528(6) .
C38 C64 1.539(6) .
C38 C66 1.540(6) .
C39 H39A 0.9800 .
C39 H39B 0.9800 .
C39 H39C 0.9800 .
C41 H41A 0.9800 .
C41 H41B 0.9800 .
C41 H41C 0.9800 .
C42 H42A 0.9800 .
C42 H42B 0.9800 .
C42 H42C 0.9800 .
C43 H43A 0.9800 .
C43 H43B 0.9800 .
C43 H43C 0.9800 .
C44 H44A 0.9800 .
C44 H44B 0.9800 .
C44 H44C 0.9800 .
C45 H45A 0.9800 .
C45 H45B 0.9800 .
C45 H45C 0.9800 .
C46 H46A 0.9800 .
C46 H46B 0.9800 .
C46 H46C 0.9800 .
C47 C48 1.488(6) .
C47 H47A 0.9900 .
C47 H47B 0.9900 .
C48 H48A 0.9800 .
C48 H48B 0.9800 .
C48 H48C 0.9800 .
C51 H51A 0.9800 .
C51 H51B 0.9800 .
C51 H51C 0.9800 .
C52 H52A 0.9800 .
C52 H52B 0.9800 .
C52 H52C 0.9800 .
C53 H53A 0.9800 .
C53 H53B 0.9800 .
C53 H53C 0.9800 .
C54 H54A 0.9800 .
C54 H54B 0.9800 .
C54 H54C 0.9800 .
C55 H55A 0.9800 .
C55 H55B 0.9800 .
C55 H55C 0.9800 .
C56 H56A 0.9800 .
C56 H56B 0.9800 .
C56 H56C 0.9800 .
C57 C58 1.493(6) .
C57 H57A 0.9900 .
C57 H57B 0.9900 .
C58 H58A 0.9800 .
C58 H58B 0.9800 .
C58 H58C 0.9800 .
C61 H61A 0.9800 .
C61 H61B 0.9800 .
C61 H61C 0.9800 .
C62 H62A 0.9800 .
C62 H62B 0.9800 .
C62 H62C 0.9800 .
C63 H63A 0.9800 .
C63 H63B 0.9800 .
C63 H63C 0.9800 .
C64 H64A 0.9800 .
C64 H64B 0.9800 .
C64 H64C 0.9800 .
C65 H65A 0.9800 .
C65 H65B 0.9800 .
C65 H65C 0.9800 .
C66 H66A 0.9800 .
C66 H66B 0.9800 .
C66 H66C 0.9800 .
C67 C68 1.459(7) .
C67 H67A 0.9900 .
C67 H67B 0.9900 .
C68 H68A 0.9800 .
C68 H68B 0.9800 .
C68 H68C 0.9800 .
